data_7217271
loop_
_publ_author_name
'Galkina, Irina'
'Tufatullin, Artem'
'Krivolapov, Dmitry'
'Bakhtiyarova, Yuliya'
'Chubukaeva, Dinara'
'Stakheev, Vitaly'
'Galkin, Vladimir'
'Cherkasov, Rafael'
'B\"uchner, Bernd'
'Kataeva, Olga'

_publ_section_title
;
 Crystal structure of phosphonium carboxylate complexes. The role of the
 metal coordination geometry, ligand conformation and hydrogen bonding
;
_journal_issue 38
_journal_name_full CrystEngComm
_journal_page_first 9010
_journal_paper_doi 10.1039/C4CE01361A
_journal_volume 16
_journal_year 2014
_chemical_formula_moiety 'C42 H38 Cl2 O4 P2 Zn, 7(H2 O)'
_chemical_formula_sum 'C42 H52 Cl2 O11 P2 Zn'
_chemical_formula_weight 931.05
_chemical_name_systematic
;
 ?
;
_space_group_IT_number 19
_symmetry_cell_setting orthorhombic
_symmetry_space_group_name_Hall 'P 2ac 2ab'
_symmetry_space_group_name_H-M 'P 21 21 21'
_atom_sites_solution_hydrogens geom
_atom_sites_solution_primary direct
_atom_sites_solution_secondary difmap
_audit_creation_method SHELXL-97
_cell_angle_alpha 90.00
_cell_angle_beta 90.00
_cell_angle_gamma 90.00
_cell_formula_units_Z 4
_cell_length_a 13.1245(5)
_cell_length_b 17.9402(6)
_cell_length_c 18.6539(7)
_cell_measurement_reflns_used 9113
_cell_measurement_temperature 150(2)
_cell_measurement_theta_max 32.87
_cell_measurement_theta_min 2.21
_cell_volume 4392.2(3)
_computing_cell_refinement 'APEX2  v2, 1-4  (Bruker AXS, 2005-2007)'
_computing_data_collection 'APEX2  v2, 1-4  (Bruker AXS, 2005-2007)'
_computing_data_reduction 'SAINT NT v6.0 (Bruker AXS, 2003)'
_computing_molecular_graphics 'ORTEP-3 for Windows (Farrugia, 1997), SCHAKAL (Keller, 1997)'
_computing_publication_material 'SHELXL97 (Sheldrick, 1997), WinGX (Farrugia 1999), enCIFer (Allen et al. 2004)'
_computing_structure_refinement 'SHELXL-97 (Sheldrick, 1997), WinGX (Farrugia 1999), PLATON (Spek 2005)'
_computing_structure_solution 'SHELXS-97 (Sheldrick, 2008), SIR2004 (Burla et al., 2005)'
_diffrn_ambient_temperature 150(2)
_diffrn_measured_fraction_theta_full 0.999
_diffrn_measured_fraction_theta_max 0.999
_diffrn_measurement_device 'Bruker Kappa Apex II CCD'
_diffrn_measurement_device_type 'CCD area detector'
_diffrn_measurement_method 'phi and omega scans'
_diffrn_radiation_monochromator graphite
_diffrn_radiation_source 'fine-focus sealed tube'
_diffrn_radiation_type MoK\a
_diffrn_radiation_wavelength 0.71073
_diffrn_reflns_av_R_equivalents 0.0289
_diffrn_reflns_av_sigmaI/netI 0.0239
_diffrn_reflns_limit_h_max 18
_diffrn_reflns_limit_h_min -14
_diffrn_reflns_limit_k_max 22
_diffrn_reflns_limit_k_min -25
_diffrn_reflns_limit_l_max 26
_diffrn_reflns_limit_l_min -26
_diffrn_reflns_number 82904
_diffrn_reflns_theta_full 30.00
_diffrn_reflns_theta_max 30.00
_diffrn_reflns_theta_min 1.57
_exptl_absorpt_coefficient_mu 0.811
_exptl_absorpt_correction_T_max 0.9379
_exptl_absorpt_correction_T_min 0.7644
_exptl_absorpt_correction_type multi-scan
_exptl_absorpt_process_details 'SADABS version 2.10 (Sheldrick,Bruker AXS Inc.'
_exptl_crystal_colour colorless
_exptl_crystal_density_diffrn 1.408
_exptl_crystal_density_method 'not measured'
_exptl_crystal_description block
_exptl_crystal_F_000 1944
_exptl_crystal_size_max 0.35
_exptl_crystal_size_mid 0.28
_exptl_crystal_size_min 0.08
_refine_diff_density_max 0.375
_refine_diff_density_min -0.284
_refine_diff_density_rms 0.053
_refine_ls_abs_structure_details 'Flack H D (1983), Acta Cryst. A39, 876-881'
_refine_ls_abs_structure_Flack 0.002(6)
_refine_ls_extinction_method none
_refine_ls_goodness_of_fit_ref 1.036
_refine_ls_hydrogen_treatment mixed
_refine_ls_matrix_type full
_refine_ls_number_parameters 579
_refine_ls_number_reflns 12257
_refine_ls_number_restraints 4
_refine_ls_restrained_S_all 1.037
_refine_ls_R_factor_all 0.0322
_refine_ls_R_factor_gt 0.0279
_refine_ls_shift/su_max 0.002
_refine_ls_shift/su_mean 0.000
_refine_ls_structure_factor_coef Fsqd
_refine_ls_weighting_details 'calc w=1/[\s^2^(Fo^2^)+(0.0394P)^2^+1.1771P] where P=(Fo^2^+2Fc^2^)/3'
_refine_ls_weighting_scheme calc
_refine_ls_wR_factor_gt 0.0694
_refine_ls_wR_factor_ref 0.0715
_reflns_number_gt 11361
_reflns_number_total 12257
_reflns_threshold_expression >2sigma(I)
_cod_data_source_file c4ce01361a2.cif
_cod_data_source_block shelxl
_cod_depositor_comments 'Adding full bibliography for 7217262--7217274.cif.'
_cod_original_sg_symbol_H-M P2(1)2(1)2(1)
_cod_database_code 7217271

loop_
_symmetry_equiv_pos_as_xyz
'x, y, z'
'-x+1/2, -y, z+1/2'
'-x, y+1/2, -z+1/2'
'x+1/2, -y+1/2, -z'

loop_
_atom_site_label
_atom_site_type_symbol
_atom_site_fract_x
_atom_site_fract_y
_atom_site_fract_z
_atom_site_U_iso_or_equiv
_atom_site_adp_type
_atom_site_occupancy
_atom_site_symmetry_multiplicity
_atom_site_calc_flag
_atom_site_refinement_flags
Zn1 Zn -0.092837(14) 1.033368(10) 0.250086(10) 0.01780(5) Uani 1 1 d .
Cl1 Cl -0.02357(4) 1.14824(3) 0.26826(3) 0.03325(11) Uani 1 1 d .
Cl2 Cl -0.25966(3) 1.05214(3) 0.22594(3) 0.03054(10) Uani 1 1 d .
O1 O -0.09099(11) 0.97882(8) 0.34035(7) 0.0274(3) Uani 1 1 d .
O2 O 0.07274(10) 0.94645(8) 0.33363(7) 0.0306(3) Uani 1 1 d .
C1 C -0.01177(14) 0.94649(9) 0.36261(9) 0.0196(3) Uani 1 1 d .
C2 C -0.02839(14) 0.90351(10) 0.43230(9) 0.0219(3) Uani 1 1 d .
H2A H -0.0751 0.9318 0.4639 0.026 Uiso 1 1 calc R
H2B H 0.0374 0.8976 0.4576 0.026 Uiso 1 1 calc R
C3 C -0.07403(13) 0.82627(9) 0.41620(9) 0.0180(3) Uani 1 1 d .
H3A H -0.0186 0.7903 0.4064 0.022 Uiso 1 1 calc R
H3B H -0.1179 0.8292 0.3731 0.022 Uiso 1 1 calc R
P4 P -0.14818(3) 0.79494(2) 0.49190(2) 0.01429(8) Uani 1 1 d .
C5 C -0.18004(12) 0.69855(9) 0.48210(9) 0.0170(3) Uani 1 1 d .
C6 C -0.17805(15) 0.66520(9) 0.41444(9) 0.0218(3) Uani 1 1 d .
H6A H -0.1528 0.6920 0.3742 0.026 Uiso 1 1 calc R
C7 C -0.21306(16) 0.59289(11) 0.40630(11) 0.0286(4) Uani 1 1 d .
H7A H -0.2119 0.5697 0.3605 0.034 Uiso 1 1 calc R
C8 C -0.24987(14) 0.55450(10) 0.46539(11) 0.0274(4) Uani 1 1 d .
H8A H -0.2748 0.5052 0.4596 0.033 Uiso 1 1 calc R
C9 C -0.25086(15) 0.58686(10) 0.53262(11) 0.0280(4) Uani 1 1 d .
H9A H -0.2754 0.5596 0.5727 0.034 Uiso 1 1 calc R
C10 C -0.21582(15) 0.65922(10) 0.54130(10) 0.0228(4) Uani 1 1 d .
H10A H -0.2162 0.6818 0.5874 0.027 Uiso 1 1 calc R
C11 C -0.26415(12) 0.84728(9) 0.49678(9) 0.0161(3) Uani 1 1 d .
C12 C -0.30195(13) 0.88429(9) 0.43637(9) 0.0194(3) Uani 1 1 d .
H12A H -0.2637 0.8852 0.3931 0.023 Uiso 1 1 calc R
C13 C -0.39606(14) 0.91970(10) 0.44019(10) 0.0240(4) Uani 1 1 d .
H13A H -0.4225 0.9445 0.3992 0.029 Uiso 1 1 calc R
C14 C -0.45130(13) 0.91903(10) 0.50323(11) 0.0246(4) Uani 1 1 d .
H14A H -0.5148 0.9443 0.5056 0.029 Uiso 1 1 calc R
C15 C -0.41478(14) 0.88171(10) 0.56316(10) 0.0241(4) Uani 1 1 d .
H15A H -0.4538 0.8808 0.6060 0.029 Uiso 1 1 calc R
C16 C -0.32117(14) 0.84578(10) 0.56036(9) 0.0205(3) Uani 1 1 d .
H16A H -0.2959 0.8203 0.6013 0.025 Uiso 1 1 calc R
C17 C -0.07308(13) 0.80990(9) 0.57047(8) 0.0170(3) Uani 1 1 d .
C18 C -0.07499(13) 0.87837(10) 0.60555(9) 0.0193(3) Uani 1 1 d .
H18A H -0.1239 0.9151 0.5926 0.023 Uiso 1 1 calc R
C19 C -0.00500(15) 0.89261(11) 0.65954(10) 0.0263(4) Uani 1 1 d .
H19A H -0.0058 0.9394 0.6834 0.032 Uiso 1 1 calc R
C20 C 0.06593(15) 0.83923(12) 0.67888(11) 0.0297(4) Uani 1 1 d .
H20A H 0.1136 0.8494 0.7159 0.036 Uiso 1 1 calc R
C21 C 0.06724(15) 0.77111(12) 0.64422(10) 0.0307(4) Uani 1 1 d .
H21A H 0.1156 0.7344 0.6579 0.037 Uiso 1 1 calc R
C22 C -0.00104(15) 0.75609(11) 0.58995(10) 0.0252(4) Uani 1 1 d .
H22A H 0.0008 0.7094 0.5659 0.030 Uiso 1 1 calc R
O23 O -0.02245(11) 0.98236(7) 0.17372(7) 0.0260(3) Uani 1 1 d .
O24 O -0.04391(10) 0.86251(8) 0.20441(7) 0.0260(3) Uani 1 1 d .
C23 C -0.00329(13) 0.91314(10) 0.16994(9) 0.0188(3) Uani 1 1 d .
C25 C 0.07891(17) 0.89583(10) 0.11506(11) 0.0291(4) Uani 1 1 d .
H25A H 0.1419 0.9225 0.1291 0.035 Uiso 1 1 calc R
H25B H 0.0570 0.9159 0.0681 0.035 Uiso 1 1 calc R
C26 C 0.10419(14) 0.81312(9) 0.10588(9) 0.0203(3) Uani 1 1 d .
H26A H 0.0404 0.7838 0.1035 0.024 Uiso 1 1 calc R
H26B H 0.1441 0.7954 0.1476 0.024 Uiso 1 1 calc R
P27 P 0.17688(3) 0.79968(2) 0.02468(2) 0.01471(8) Uani 1 1 d .
C28 C 0.29630(13) 0.84796(9) 0.03033(9) 0.0171(3) Uani 1 1 d .
C29 C 0.33768(14) 0.86616(9) 0.09697(9) 0.0207(3) Uani 1 1 d .
H29A H 0.3016 0.8550 0.1398 0.025 Uiso 1 1 calc R
C30 C 0.43281(14) 0.90099(11) 0.10012(10) 0.0254(4) Uani 1 1 d .
H30A H 0.4618 0.9134 0.1452 0.030 Uiso 1 1 calc R
C31 C 0.48455(14) 0.91730(11) 0.03775(11) 0.0276(4) Uani 1 1 d .
H31A H 0.5485 0.9420 0.0402 0.033 Uiso 1 1 calc R
C32 C 0.44447(14) 0.89806(10) -0.02863(10) 0.0240(4) Uani 1 1 d .
H32A H 0.4815 0.9086 -0.0712 0.029 Uiso 1 1 calc R
C33 C 0.35027(14) 0.86335(9) -0.03258(9) 0.0203(3) Uani 1 1 d .
H33A H 0.3225 0.8501 -0.0778 0.024 Uiso 1 1 calc R
C34 C 0.20319(12) 0.70370(9) 0.00743(8) 0.0163(3) Uani 1 1 d .
C35 C 0.20336(13) 0.65102(10) 0.06233(9) 0.0194(3) Uani 1 1 d .
H35A H 0.1833 0.6646 0.1095 0.023 Uiso 1 1 calc R
C36 C 0.23326(15) 0.57822(10) 0.04717(10) 0.0238(4) Uani 1 1 d .
H36A H 0.2345 0.5419 0.0842 0.029 Uiso 1 1 calc R
C37 C 0.26118(14) 0.55878(9) -0.02184(10) 0.0234(4) Uani 1 1 d .
H37A H 0.2814 0.5090 -0.0317 0.028 Uiso 1 1 calc R
C38 C 0.26021(14) 0.61089(10) -0.07709(10) 0.0234(4) Uani 1 1 d .
H38A H 0.2788 0.5966 -0.1244 0.028 Uiso 1 1 calc R
C39 C 0.23193(14) 0.68368(10) -0.06262(9) 0.0216(3) Uani 1 1 d .
H39A H 0.2319 0.7199 -0.0998 0.026 Uiso 1 1 calc R
C40 C 0.10243(13) 0.83530(9) -0.04797(9) 0.0169(3) Uani 1 1 d .
C41 C 0.11788(13) 0.90657(10) -0.07617(10) 0.0213(3) Uani 1 1 d .
H41A H 0.1733 0.9361 -0.0598 0.026 Uiso 1 1 calc R
C42 C 0.05270(15) 0.93388(11) -0.12770(10) 0.0255(4) Uani 1 1 d .
H42A H 0.0638 0.9821 -0.1473 0.031 Uiso 1 1 calc R
C43 C -0.02889(16) 0.89149(12) -0.15103(10) 0.0291(4) Uani 1 1 d .
H43A H -0.0743 0.9110 -0.1859 0.035 Uiso 1 1 calc R
C44 C -0.04449(16) 0.82059(12) -0.12358(12) 0.0320(4) Uani 1 1 d .
H44A H -0.1002 0.7914 -0.1401 0.038 Uiso 1 1 calc R
C45 C 0.02103(15) 0.79213(11) -0.07209(10) 0.0256(4) Uani 1 1 d .
H45A H 0.0105 0.7435 -0.0534 0.031 Uiso 1 1 calc R
O1W O 0.21406(13) 1.15299(10) 0.28970(9) 0.0393(4) Uani 1 1 d D
H1WB H 0.2377(18) 1.1079(10) 0.2822(13) 0.032(6) Uiso 1 1 d D
H1WA H 0.1496(14) 1.1538(17) 0.2885(16) 0.054(9) Uiso 1 1 d D
O2W O 0.12065(13) 0.79560(11) 0.30778(9) 0.0417(4) Uani 1 1 d .
H2WA H 0.076(3) 0.768(2) 0.2804(19) 0.078(11) Uiso 1 1 d .
H2WB H 0.111(3) 0.846(2) 0.313(2) 0.100(14) Uiso 1 1 d .
O3W O 0.30039(15) 0.74559(10) 0.25458(11) 0.0499(4) Uani 1 1 d .
H3WB H 0.307(3) 0.692(2) 0.263(2) 0.079(11) Uiso 1 1 d .
H3WA H 0.239(3) 0.763(2) 0.274(2) 0.087(12) Uiso 1 1 d .
O4W O 0.24691(14) 0.99855(10) 0.25798(10) 0.0436(4) Uani 1 1 d .
H4WB H 0.195(3) 0.9835(18) 0.2807(18) 0.064(10) Uiso 1 1 d .
H4WA H 0.291(3) 0.9659(19) 0.2689(17) 0.059(9) Uiso 1 1 d .
O5W O 0.39897(14) 0.88624(10) 0.28531(9) 0.0400(4) Uani 1 1 d .
H5WB H 0.388(3) 0.842(2) 0.273(2) 0.089(14) Uiso 1 1 d .
H5WA H 0.471(2) 0.8871(15) 0.2776(14) 0.039(7) Uiso 1 1 d .
O6W O -0.22491(11) 0.80396(9) 0.26102(8) 0.0337(3) Uani 1 1 d D
H6WB H -0.227(2) 0.7586(10) 0.2452(15) 0.043(7) Uiso 1 1 d D
H6WA H -0.1728(15) 0.8219(13) 0.2408(13) 0.036(7) Uiso 1 1 d D
O7W O -0.39232(12) 0.90366(11) 0.25291(11) 0.0451(4) Uani 1 1 d .
H7WB H -0.363(2) 0.9483(18) 0.2430(16) 0.057(8) Uiso 1 1 d .
H7WA H -0.354(3) 0.867(2) 0.249(2) 0.089(12) Uiso 1 1 d .

loop_
_atom_site_aniso_label
_atom_site_aniso_U_11
_atom_site_aniso_U_22
_atom_site_aniso_U_33
_atom_site_aniso_U_23
_atom_site_aniso_U_13
_atom_site_aniso_U_12
Zn1 0.01793(9) 0.01789(8) 0.01759(8) 0.00054(8) 0.00253(8) 0.00436(7)
Cl1 0.0323(2) 0.0227(2) 0.0447(3) -0.00438(19) -0.0032(2) -0.00153(18)
Cl2 0.01827(19) 0.0353(2) 0.0381(2) 0.0054(2) -0.00056(18) 0.00499(17)
O1 0.0282(7) 0.0327(7) 0.0214(6) 0.0060(5) 0.0047(5) 0.0113(6)
O2 0.0211(7) 0.0414(8) 0.0292(7) 0.0098(6) 0.0024(5) -0.0022(6)
C1 0.0238(8) 0.0162(7) 0.0187(7) 0.0012(6) 0.0011(6) -0.0039(6)
C2 0.0246(8) 0.0238(8) 0.0173(7) 0.0035(6) -0.0026(7) -0.0066(7)
C3 0.0186(8) 0.0178(7) 0.0177(7) 0.0024(6) 0.0015(6) -0.0019(6)
P4 0.01549(18) 0.01323(17) 0.01415(17) 0.00071(14) -0.00004(14) 0.00034(15)
C5 0.0172(7) 0.0136(7) 0.0202(7) -0.0008(6) 0.0003(6) 0.0011(6)
C6 0.0278(9) 0.0172(8) 0.0204(8) -0.0002(6) -0.0031(7) 0.0003(7)
C7 0.0356(10) 0.0220(9) 0.0282(9) -0.0054(7) -0.0096(8) 0.0014(8)
C8 0.0243(9) 0.0159(8) 0.0422(11) 0.0000(7) -0.0049(8) -0.0026(7)
C9 0.0265(9) 0.0190(8) 0.0383(10) 0.0061(8) 0.0114(8) -0.0006(7)
C10 0.0275(9) 0.0192(8) 0.0218(8) -0.0001(6) 0.0059(7) -0.0011(7)
C11 0.0161(7) 0.0136(7) 0.0186(7) -0.0013(6) 0.0005(6) -0.0007(6)
C12 0.0207(8) 0.0173(7) 0.0202(8) -0.0003(6) -0.0026(6) -0.0007(6)
C13 0.0216(9) 0.0190(8) 0.0314(9) 0.0012(7) -0.0089(7) 0.0010(7)
C14 0.0155(8) 0.0174(7) 0.0408(10) -0.0079(7) -0.0043(7) 0.0011(6)
C15 0.0191(8) 0.0239(8) 0.0295(9) -0.0096(7) 0.0038(7) -0.0034(7)
C16 0.0191(8) 0.0218(8) 0.0206(8) -0.0023(6) -0.0012(6) -0.0024(7)
C17 0.0171(8) 0.0179(7) 0.0161(7) 0.0011(6) 0.0001(6) -0.0007(6)
C18 0.0181(8) 0.0205(8) 0.0193(7) -0.0016(6) 0.0000(6) 0.0020(6)
C19 0.0253(9) 0.0307(10) 0.0230(8) -0.0075(7) -0.0012(7) -0.0022(8)
C20 0.0202(9) 0.0447(12) 0.0242(9) -0.0072(8) -0.0055(7) 0.0011(8)
C21 0.0265(10) 0.0393(11) 0.0262(9) -0.0008(8) -0.0083(7) 0.0119(8)
C22 0.0264(9) 0.0238(9) 0.0253(8) -0.0024(7) -0.0045(7) 0.0078(7)
O23 0.0335(7) 0.0234(6) 0.0210(6) 0.0013(5) 0.0079(5) 0.0118(6)
O24 0.0231(7) 0.0268(7) 0.0282(7) -0.0007(5) 0.0094(5) -0.0022(5)
C23 0.0167(8) 0.0237(8) 0.0159(7) -0.0027(6) 0.0000(6) 0.0041(7)
C25 0.0371(11) 0.0170(8) 0.0331(10) 0.0000(7) 0.0192(9) 0.0029(8)
C26 0.0221(8) 0.0172(7) 0.0215(8) 0.0005(6) 0.0075(7) 0.0013(6)
P27 0.01544(18) 0.01326(17) 0.01545(17) 0.00038(15) 0.00230(14) 0.00122(15)
C28 0.0164(7) 0.0137(7) 0.0211(8) 0.0006(6) 0.0007(6) 0.0012(6)
C29 0.0226(8) 0.0200(8) 0.0196(8) 0.0002(6) 0.0003(6) 0.0010(7)
C30 0.0244(9) 0.0251(9) 0.0266(9) -0.0023(7) -0.0077(7) -0.0005(7)
C31 0.0201(9) 0.0220(9) 0.0405(10) 0.0025(8) -0.0019(8) -0.0023(7)
C32 0.0203(8) 0.0226(8) 0.0291(9) 0.0064(7) 0.0044(7) 0.0007(7)
C33 0.0198(8) 0.0201(8) 0.0210(8) 0.0015(6) 0.0013(7) 0.0010(6)
C34 0.0154(7) 0.0144(7) 0.0192(7) -0.0011(6) 0.0015(6) 0.0022(6)
C35 0.0196(8) 0.0180(8) 0.0207(8) 0.0013(6) 0.0011(6) 0.0006(6)
C36 0.0261(9) 0.0171(8) 0.0282(9) 0.0052(7) -0.0028(7) 0.0029(7)
C37 0.0217(8) 0.0157(7) 0.0326(9) -0.0029(7) -0.0015(7) 0.0056(6)
C38 0.0248(9) 0.0224(8) 0.0231(8) -0.0043(7) 0.0047(7) 0.0049(7)
C39 0.0257(9) 0.0199(8) 0.0192(8) 0.0022(6) 0.0054(7) 0.0027(7)
C40 0.0157(7) 0.0170(7) 0.0180(7) 0.0004(6) 0.0002(6) 0.0024(6)
C41 0.0199(8) 0.0174(8) 0.0266(8) 0.0021(7) 0.0022(7) 0.0020(6)
C42 0.0282(9) 0.0233(9) 0.0251(9) 0.0068(7) 0.0055(7) 0.0089(7)
C43 0.0254(9) 0.0367(11) 0.0252(9) 0.0048(8) -0.0028(7) 0.0112(8)
C44 0.0252(10) 0.0363(11) 0.0346(10) 0.0012(8) -0.0088(8) -0.0009(8)
C45 0.0253(9) 0.0203(8) 0.0311(9) 0.0031(7) -0.0058(7) -0.0034(7)
O1W 0.0286(8) 0.0455(10) 0.0439(9) 0.0052(7) 0.0029(7) 0.0018(7)
O2W 0.0350(9) 0.0458(10) 0.0443(9) -0.0090(8) 0.0030(7) 0.0037(8)
O3W 0.0466(10) 0.0426(9) 0.0603(11) 0.0022(9) 0.0187(9) 0.0085(8)
O4W 0.0301(8) 0.0472(9) 0.0536(10) 0.0170(9) 0.0098(8) -0.0001(7)
O5W 0.0337(9) 0.0417(9) 0.0447(9) 0.0022(7) 0.0043(7) 0.0058(7)
O6W 0.0266(7) 0.0378(8) 0.0367(8) 0.0026(7) 0.0082(6) -0.0049(6)
O7W 0.0310(8) 0.0441(9) 0.0602(11) 0.0093(9) 0.0066(8) -0.0008(7)

loop_
_atom_type_symbol
_atom_type_description
_atom_type_scat_dispersion_real
_atom_type_scat_dispersion_imag
_atom_type_scat_source
C C 0.0033 0.0016 'International Tables Vol C Tables 4.2.6.8 and 6.1.1.4'
H H 0.0000 0.0000 'International Tables Vol C Tables 4.2.6.8 and 6.1.1.4'
O O 0.0106 0.0060 'International Tables Vol C Tables 4.2.6.8 and 6.1.1.4'
P P 0.1023 0.0942 'International Tables Vol C Tables 4.2.6.8 and 6.1.1.4'
Cl Cl 0.1484 0.1585 'International Tables Vol C Tables 4.2.6.8 and 6.1.1.4'
Zn Zn 0.2839 1.4301 'International Tables Vol C Tables 4.2.6.8 and 6.1.1.4'

loop_
_geom_angle_atom_site_label_1
_geom_angle_atom_site_label_2
_geom_angle_atom_site_label_3
_geom_angle
O23 Zn1 O1 113.21(5)
O23 Zn1 Cl2 112.79(5)
O1 Zn1 Cl2 105.02(4)
O23 Zn1 Cl1 110.37(4)
O1 Zn1 Cl1 108.72(5)
Cl2 Zn1 Cl1 106.34(2)
C1 O1 Zn1 121.74(11)
O2 C1 O1 126.68(16)
O2 C1 C2 120.06(16)
O1 C1 C2 113.26(15)
C1 C2 C3 110.12(14)
C1 C2 H2A 109.6
C3 C2 H2A 109.6
C1 C2 H2B 109.6
C3 C2 H2B 109.6
H2A C2 H2B 108.2
C2 C3 P4 109.72(12)
C2 C3 H3A 109.7
P4 C3 H3A 109.7
C2 C3 H3B 109.7
P4 C3 H3B 109.7
H3A C3 H3B 108.2
C17 P4 C5 110.98(8)
C17 P4 C11 110.40(8)
C5 P4 C11 108.27(8)
C17 P4 C3 107.31(8)
C5 P4 C3 110.32(8)
C11 P4 C3 109.56(8)
C10 C5 C6 120.40(15)
C10 C5 P4 119.20(13)
C6 C5 P4 120.13(13)
C7 C6 C5 119.61(17)
C7 C6 H6A 120.2
C5 C6 H6A 120.2
C6 C7 C8 119.59(18)
C6 C7 H7A 120.2
C8 C7 H7A 120.2
C9 C8 C7 121.07(17)
C9 C8 H8A 119.5
C7 C8 H8A 119.5
C8 C9 C10 119.74(18)
C8 C9 H9A 120.1
C10 C9 H9A 120.1
C9 C10 C5 119.59(17)
C9 C10 H10A 120.2
C5 C10 H10A 120.2
C12 C11 C16 120.07(15)
C12 C11 P4 120.63(13)
C16 C11 P4 119.10(13)
C13 C12 C11 119.37(16)
C13 C12 H12A 120.3
C11 C12 H12A 120.3
C14 C13 C12 120.38(17)
C14 C13 H13A 119.8
C12 C13 H13A 119.8
C13 C14 C15 120.56(16)
C13 C14 H14A 119.7
C15 C14 H14A 119.7
C14 C15 C16 119.94(17)
C14 C15 H15A 120.0
C16 C15 H15A 120.0
C15 C16 C11 119.66(16)
C15 C16 H16A 120.2
C11 C16 H16A 120.2
C18 C17 C22 119.92(16)
C18 C17 P4 120.55(13)
C22 C17 P4 118.84(13)
C19 C18 C17 119.47(16)
C19 C18 H18A 120.3
C17 C18 H18A 120.3
C20 C19 C18 120.51(17)
C20 C19 H19A 119.7
C18 C19 H19A 119.7
C21 C20 C19 119.88(18)
C21 C20 H20A 120.1
C19 C20 H20A 120.1
C22 C21 C20 120.53(18)
C22 C21 H21A 119.7
C20 C21 H21A 119.7
C21 C22 C17 119.69(17)
C21 C22 H22A 120.2
C17 C22 H22A 120.2
C23 O23 Zn1 126.89(11)
O24 C23 O23 127.28(16)
O24 C23 C25 120.50(16)
O23 C23 C25 112.22(15)
C23 C25 C26 115.32(15)
C23 C25 H25A 108.4
C26 C25 H25A 108.4
C23 C25 H25B 108.4
C26 C25 H25B 108.4
H25A C25 H25B 107.5
C25 C26 P27 109.75(11)
C25 C26 H26A 109.7
P27 C26 H26A 109.7
C25 C26 H26B 109.7
P27 C26 H26B 109.7
H26A C26 H26B 108.2
C34 P27 C40 108.28(8)
C34 P27 C28 107.90(7)
C40 P27 C28 110.45(8)
C34 P27 C26 112.46(8)
C40 P27 C26 107.40(8)
C28 P27 C26 110.35(8)
C29 C28 C33 120.28(16)
C29 C28 P27 120.36(13)
C33 C28 P27 119.26(13)
C28 C29 C30 119.33(16)
C28 C29 H29A 120.3
C30 C29 H29A 120.3
C31 C30 C29 119.97(17)
C31 C30 H30A 120.0
C29 C30 H30A 120.0
C30 C31 C32 120.87(17)
C30 C31 H31A 119.6
C32 C31 H31A 119.6
C33 C32 C31 119.79(17)
C33 C32 H32A 120.1
C31 C32 H32A 120.1
C32 C33 C28 119.73(17)
C32 C33 H33A 120.1
C28 C33 H33A 120.1
C35 C34 C39 120.61(15)
C35 C34 P27 121.45(12)
C39 C34 P27 117.74(12)
C36 C35 C34 119.15(16)
C36 C35 H35A 120.4
C34 C35 H35A 120.4
C37 C36 C35 120.00(16)
C37 C36 H36A 120.0
C35 C36 H36A 120.0
C36 C37 C38 121.17(16)
C36 C37 H37A 119.4
C38 C37 H37A 119.4
C39 C38 C37 119.47(16)
C39 C38 H38A 120.3
C37 C38 H38A 120.3
C38 C39 C34 119.59(16)
C38 C39 H39A 120.2
C34 C39 H39A 120.2
C45 C40 C41 119.87(16)
C45 C40 P27 117.68(13)
C41 C40 P27 122.20(13)
C42 C41 C40 119.88(17)
C42 C41 H41A 120.1
C40 C41 H41A 120.1
C41 C42 C43 120.33(18)
C41 C42 H42A 119.8
C43 C42 H42A 119.8
C42 C43 C44 120.16(18)
C42 C43 H43A 119.9
C44 C43 H43A 119.9
C43 C44 C45 120.13(19)
C43 C44 H44A 119.9
C45 C44 H44A 119.9
C44 C45 C40 119.62(17)
C44 C45 H45A 120.2
C40 C45 H45A 120.2
H1WB O1W H1WA 111(3)
H2WA O2W H2WB 120(3)
H3WB O3W H3WA 111(3)
H4WB O4W H4WA 102(3)
H5WB O5W H5WA 99(3)
H6WB O6W H6WA 103(2)
H7WB O7W H7WA 115(3)

loop_
_geom_bond_atom_site_label_1
_geom_bond_atom_site_label_2
_geom_bond_distance
Zn1 O23 1.9288(12)
Zn1 O1 1.9476(12)
Zn1 Cl2 2.2605(5)
Zn1 Cl1 2.2778(5)
O1 C1 1.261(2)
O2 C1 1.234(2)
C1 C2 1.527(2)
C2 C3 1.539(2)
C2 H2A 0.9900
C2 H2B 0.9900
C3 P4 1.8048(17)
C3 H3A 0.9900
C3 H3B 0.9900
P4 C17 1.7864(17)
P4 C5 1.7885(16)
P4 C11 1.7906(17)
C5 C10 1.392(2)
C5 C6 1.397(2)
C6 C7 1.385(3)
C6 H6A 0.9500
C7 C8 1.387(3)
C7 H7A 0.9500
C8 C9 1.382(3)
C8 H8A 0.9500
C9 C10 1.387(3)
C9 H9A 0.9500
C10 H10A 0.9500
C11 C12 1.399(2)
C11 C16 1.403(2)
C12 C13 1.391(3)
C12 H12A 0.9500
C13 C14 1.382(3)
C13 H13A 0.9500
C14 C15 1.388(3)
C14 H14A 0.9500
C15 C16 1.388(3)
C15 H15A 0.9500
C16 H16A 0.9500
C17 C18 1.392(2)
C17 C22 1.399(2)
C18 C19 1.387(2)
C18 H18A 0.9500
C19 C20 1.383(3)
C19 H19A 0.9500
C20 C21 1.383(3)
C20 H20A 0.9500
C21 C22 1.379(3)
C21 H21A 0.9500
C22 H22A 0.9500
O23 C23 1.269(2)
O24 C23 1.234(2)
C23 C25 1.519(2)
C25 C26 1.530(2)
C25 H25A 0.9900
C25 H25B 0.9900
C26 P27 1.8063(17)
C26 H26A 0.9900
C26 H26B 0.9900
P27 C34 1.7855(16)
P27 C40 1.7887(17)
P27 C28 1.7937(17)
C28 C29 1.395(2)
C28 C33 1.398(2)
C29 C30 1.398(3)
C29 H29A 0.9500
C30 C31 1.379(3)
C30 H30A 0.9500
C31 C32 1.389(3)
C31 H31A 0.9500
C32 C33 1.386(3)
C32 H32A 0.9500
C33 H33A 0.9500
C34 C35 1.394(2)
C34 C39 1.407(2)
C35 C36 1.393(3)
C35 H35A 0.9500
C36 C37 1.383(3)
C36 H36A 0.9500
C37 C38 1.392(3)
C37 H37A 0.9500
C38 C39 1.384(2)
C38 H38A 0.9500
C39 H39A 0.9500
C40 C45 1.394(2)
C40 C41 1.397(2)
C41 C42 1.377(3)
C41 H41A 0.9500
C42 C43 1.384(3)
C42 H42A 0.9500
C43 C44 1.386(3)
C43 H43A 0.9500
C44 C45 1.387(3)
C44 H44A 0.9500
C45 H45A 0.9500
O1W H1WB 0.877(16)
O1W H1WA 0.846(18)
O2W H2WA 0.92(4)
O2W H2WB 0.92(4)
O3W H3WB 0.98(4)
O3W H3WA 0.94(4)
O4W H4WB 0.84(4)
O4W H4WA 0.85(3)
O5W H5WB 0.84(4)
O5W H5WA 0.96(3)
O6W H6WB 0.866(17)
O6W H6WA 0.845(17)
O7W H7WB 0.91(3)
O7W H7WA 0.83(4)

loop_
_geom_torsion_atom_site_label_1
_geom_torsion_atom_site_label_2
_geom_torsion_atom_site_label_3
_geom_torsion_atom_site_label_4
_geom_torsion
O23 Zn1 O1 C1 42.38(16)
Cl2 Zn1 O1 C1 165.86(13)
Cl1 Zn1 O1 C1 -80.65(14)
Zn1 O1 C1 O2 2.5(3)
Zn1 O1 C1 C2 -176.84(11)
O2 C1 C2 C3 -96.5(2)
O1 C1 C2 C3 82.89(19)
C1 C2 C3 P4 -152.53(13)
C2 C3 P4 C17 -47.21(14)
C2 C3 P4 C5 -168.23(11)
C2 C3 P4 C11 72.67(13)
C17 P4 C5 C10 46.29(16)
C11 P4 C5 C10 -75.03(16)
C3 P4 C5 C10 165.10(14)
C17 P4 C5 C6 -139.66(14)
C11 P4 C5 C6 99.03(15)
C3 P4 C5 C6 -20.85(17)
C10 C5 C6 C7 0.8(3)
P4 C5 C6 C7 -173.23(14)
C5 C6 C7 C8 0.1(3)
C6 C7 C8 C9 -1.0(3)
C7 C8 C9 C10 0.9(3)
C8 C9 C10 C5 0.0(3)
C6 C5 C10 C9 -0.8(3)
P4 C5 C10 C9 173.19(14)
C17 P4 C11 C12 138.90(13)
C5 P4 C11 C12 -99.43(14)
C3 P4 C11 C12 20.92(16)
C17 P4 C11 C16 -46.29(15)
C5 P4 C11 C16 75.38(15)
C3 P4 C11 C16 -164.26(13)
C16 C11 C12 C13 0.3(2)
P4 C11 C12 C13 175.07(13)
C11 C12 C13 C14 0.7(3)
C12 C13 C14 C15 -1.4(3)
C13 C14 C15 C16 1.1(3)
C14 C15 C16 C11 -0.2(3)
C12 C11 C16 C15 -0.6(2)
P4 C11 C16 C15 -175.40(13)
C5 P4 C17 C18 -152.78(13)
C11 P4 C17 C18 -32.73(16)
C3 P4 C17 C18 86.62(15)
C5 P4 C17 C22 36.77(16)
C11 P4 C17 C22 156.82(14)
C3 P4 C17 C22 -83.83(16)
C22 C17 C18 C19 0.2(3)
P4 C17 C18 C19 -170.19(14)
C17 C18 C19 C20 -0.4(3)
C18 C19 C20 C21 0.0(3)
C19 C20 C21 C22 0.6(3)
C20 C21 C22 C17 -0.8(3)
C18 C17 C22 C21 0.4(3)
P4 C17 C22 C21 170.96(16)
O1 Zn1 O23 C23 21.76(18)
Cl2 Zn1 O23 C23 -97.33(15)
Cl1 Zn1 O23 C23 143.88(14)
Zn1 O23 C23 O24 17.7(3)
Zn1 O23 C23 C25 -162.92(13)
O24 C23 C25 C26 1.0(3)
O23 C23 C25 C26 -178.37(17)
C23 C25 C26 P27 165.28(14)
C25 C26 P27 C34 -176.63(13)
C25 C26 P27 C40 -57.60(15)
C25 C26 P27 C28 62.84(15)
C34 P27 C28 C29 -100.92(14)
C40 P27 C28 C29 140.90(14)
C26 P27 C28 C29 22.30(16)
C34 P27 C28 C33 75.42(15)
C40 P27 C28 C33 -42.75(16)
C26 P27 C28 C33 -161.35(13)
C33 C28 C29 C30 1.0(2)
P27 C28 C29 C30 177.35(13)
C28 C29 C30 C31 0.3(3)
C29 C30 C31 C32 -1.5(3)
C30 C31 C32 C33 1.3(3)
C31 C32 C33 C28 0.0(3)
C29 C28 C33 C32 -1.2(2)
P27 C28 C33 C32 -177.52(13)
C40 P27 C34 C35 -141.77(14)
C28 P27 C34 C35 98.68(15)
C26 P27 C34 C35 -23.25(17)
C40 P27 C34 C39 43.26(15)
C28 P27 C34 C39 -76.30(15)
C26 P27 C34 C39 161.77(13)
C39 C34 C35 C36 0.6(3)
P27 C34 C35 C36 -174.27(14)
C34 C35 C36 C37 -0.7(3)
C35 C36 C37 C38 0.1(3)
C36 C37 C38 C39 0.7(3)
C37 C38 C39 C34 -0.9(3)
C35 C34 C39 C38 0.3(3)
P27 C34 C39 C38 175.28(14)
C34 P27 C40 C45 45.29(16)
C28 P27 C40 C45 163.23(14)
C26 P27 C40 C45 -76.39(15)
C34 P27 C40 C41 -140.43(14)
C28 P27 C40 C41 -22.49(17)
C26 P27 C40 C41 97.89(15)
C45 C40 C41 C42 0.0(3)
P27 C40 C41 C42 -174.19(14)
C40 C41 C42 C43 0.9(3)
C41 C42 C43 C44 -1.2(3)
C42 C43 C44 C45 0.7(3)
C43 C44 C45 C40 0.2(3)
C41 C40 C45 C44 -0.5(3)
P27 C40 C45 C44 173.93(16)
